data_4320226
loop_
_publ_author_name
'Jin-Gang Liu'
'Qian-Ling Zhang'
'Xian-Fa Shi'
'Liang-Nian Ji'

_publ_section_title
;
 Interaction of [Ru(dmp)2(dppz)]2+ and [Ru(dmb)2(dppz)]2+ with DNA:
 Effects of the Ancillary Ligands on the DNA-Binding Behaviors
;
_journal_name_full 'Inorganic Chemistry'
_journal_page_first 5045
_journal_page_last 5050
_journal_paper_doi 10.1021/ic001124f
_journal_volume 40
_journal_year 2001
_chemical_compound_source synthesized
_chemical_formula_moiety C46H34RuN82+,2(PF61-)
_chemical_formula_sum 'C46 H34 F12 N8 P2 Ru'
_chemical_formula_weight 1089.82
_chemical_name_common '[Ru(dmp)2DPPZ](PF6)2'
_chemical_name_systematic
; 
  di-2,9-dimethyl-1,10-phenanthroline,dipyridophenazine, 
ruthenium(II) hexafluorophosphate 
;
_space_group_IT_number 15
_symmetry_cell_setting monoclinic
_symmetry_space_group_name_Hall '-C 2yc'
_symmetry_space_group_name_H-M 'C 1 2/c 1'
_atom_sites_solution_hydrogens geom
_atom_sites_solution_primary direct
_atom_sites_solution_secondary difmap
_audit_creation_method SHELXL
_cell_angle_alpha 90.00
_cell_angle_beta 125.63(3)
_cell_angle_gamma 90.00
_cell_formula_units_Z 8
_cell_length_a 26.667(5)
_cell_length_b 24.686(5)
_cell_length_c 18.820(4)
_cell_measurement_reflns_used 25
_cell_measurement_temperature 293(2)
_cell_measurement_theta_max 14
_cell_measurement_theta_min 5
_cell_volume 10070(5)
_computing_cell_refinement 'Siemens XSCANS'
_computing_data_collection 'Siemens XSCANS'
_computing_data_reduction 'Siemens SHELXTL'
_computing_molecular_graphics 'Siemens SHELXTL'
_computing_publication_material 'Siemens SHELXTL'
_computing_structure_refinement 'SHELXL-93 (Sheldrick, 1993)'
_computing_structure_solution 'SHELXS-86 (Sheldrick, 1990)'
_diffrn_ambient_temperature 293(2)
_diffrn_measurement_device 'Siemens P4'
_diffrn_measurement_method '\w scans'
_diffrn_radiation_monochromator graphite
_diffrn_radiation_source 'fine-focus sealed tube'
_diffrn_radiation_type MoK\a
_diffrn_radiation_wavelength 0.71073
_diffrn_reflns_av_R_equivalents 0.0000
_diffrn_reflns_av_sigmaI/netI 0.0730
_diffrn_reflns_limit_h_max 24
_diffrn_reflns_limit_h_min -32
_diffrn_reflns_limit_k_max 29
_diffrn_reflns_limit_k_min 0
_diffrn_reflns_limit_l_max 22
_diffrn_reflns_limit_l_min 0
_diffrn_reflns_number 7938
_diffrn_reflns_theta_max 25.60
_diffrn_reflns_theta_min 2.19
_diffrn_standards_decay_% 2.1
_diffrn_standards_interval_count 97
_diffrn_standards_number 3
_exptl_absorpt_coefficient_mu 0.460
_exptl_absorpt_correction_T_max 1.102
_exptl_absorpt_correction_T_min 0.788
_exptl_absorpt_correction_type SEMI-EMPIRICAL
_exptl_crystal_colour GOLDEN
_exptl_crystal_density_diffrn 1.438
_exptl_crystal_description PRISM
_exptl_crystal_F_000 4384
_exptl_crystal_size_max 0.26
_exptl_crystal_size_mid 0.22
_exptl_crystal_size_min 0.20
_refine_diff_density_max 0.574
_refine_diff_density_min -0.402
_refine_diff_density_rms 0.091
_refine_ls_extinction_coef 0.00000(5)
_refine_ls_extinction_expression Fc^*^=kFc[1+0.001xFc^2^\l^3^/sin(2\q)]^-1/4^
_refine_ls_extinction_method SHELXL
_refine_ls_goodness_of_fit_all 1.175
_refine_ls_goodness_of_fit_obs 1.197
_refine_ls_matrix_type full
_refine_ls_number_parameters 691
_refine_ls_number_reflns 7938
_refine_ls_number_restraints 45
_refine_ls_restrained_S_all 1.181
_refine_ls_restrained_S_obs 1.2303
_refine_ls_R_factor_all 0.0739
_refine_ls_R_factor_obs 0.0672
_refine_ls_shift/esd_max 0.010
_refine_ls_shift/esd_mean 0.004
_refine_ls_structure_factor_coef Fsqd
_refine_ls_weighting_details 'w=1/[\s^2^(Fo^2^)+(0.1000P)^2^+0.0000P] where P=(Fo^2^+2Fc^2^)/3'
_refine_ls_weighting_scheme calc
_refine_ls_wR_factor_all 0.1880
_refine_ls_wR_factor_obs 0.1831
_reflns_number_observed 7304
_reflns_number_total 7938
_reflns_observed_criterion >2sigma(I)
_cod_data_source_file ic001124f.cif
_cod_data_source_block '"JIN-GANG_LIU"'
_cod_depositor_comments
;
The following automatic conversions were performed:

'_symmetry_cell_setting' value 'Monoclinic' changed to 'monoclinic'
according to the built-in table from CIF Core dictionary named
'cif_core.dic' version 2.4.1 from 2010-06-29.

Automatic conversion script
Id: cif_fix_values 1646 2011-03-28 12:23:43Z adriana 

The following automatic conversions were performed:

'_refine_ls_weighting_scheme' value 'calc
w=1/[\s^2^(Fo^2^)+(0.1000P)^2^+0.0000P] where P=(Fo^2^+2Fc^2^)/3' was
changed to 'calc'. New tag '_refine_ls_weighting_details' was
created. The value of the new tag was set to
'w=1/[\s^2^(Fo^2^)+(0.1000P)^2^+0.0000P] where P=(Fo^2^+2Fc^2^)/3'.

Automatic conversion script
Id: cif_fix_values 3143 2015-03-26 13:38:13Z robertas 
;
_cod_original_cell_volume 10069.9(35)
_cod_database_code 4320226

loop_
_symmetry_equiv_pos_as_xyz
'x, y, z'
'-x, y, -z+1/2'
'x+1/2, y+1/2, z'
'-x+1/2, y+1/2, -z+1/2'
'-x, -y, -z'
'x, -y, z-1/2'
'-x+1/2, -y+1/2, -z'
'x+1/2, -y+1/2, z-1/2'

loop_
_atom_site_aniso_label
_atom_site_aniso_U_11
_atom_site_aniso_U_22
_atom_site_aniso_U_33
_atom_site_aniso_U_23
_atom_site_aniso_U_13
_atom_site_aniso_U_12
Ru1 0.05111(9) 0.04467(13) 0.04780(9) -0.00624(7) 0.02996(8) -0.00078(7)
N1 0.0505(9) 0.0515(13) 0.0509(9) -0.0061(9) 0.0265(8) -0.0035(9)
N2 0.0553(9) 0.0495(12) 0.0532(9) -0.0152(9) 0.0318(7) -0.0042(9)
N3 0.0577(9) 0.0535(13) 0.0530(9) -0.0066(9) 0.0328(8) -0.0011(9)
N4 0.0607(9) 0.0497(12) 0.0477(9) -0.0046(8) 0.0315(8) 0.0036(9)
N5 0.0567(9) 0.0487(13) 0.0508(9) -0.0026(8) 0.0314(8) -0.0011(9)
N6 0.0553(9) 0.0528(12) 0.0475(8) -0.0040(9) 0.0316(7) -0.0026(9)
N7 0.0618(12) 0.059(2) 0.0675(12) -0.0097(11) 0.0285(10) -0.0052(11)
N8 0.0812(13) 0.0578(15) 0.0514(10) -0.0087(10) 0.0340(10) -0.0067(11)
C1 0.0655(13) 0.047(2) 0.0581(13) -0.0041(11) 0.0288(11) -0.0089(12)
C2 0.0639(14) 0.053(2) 0.072(2) -0.0018(13) 0.0314(12) -0.0016(13)
C3 0.0608(14) 0.053(2) 0.079(2) -0.0042(14) 0.0280(13) 0.0042(13)
C4 0.0556(12) 0.056(2) 0.0713(14) -0.0117(12) 0.0331(11) 0.0012(12)
C5 0.0731(14) 0.067(2) 0.088(2) -0.0167(15) 0.0479(12) 0.0059(14)
C6 0.0779(13) 0.077(2) 0.089(2) -0.0196(15) 0.0568(12) -0.0024(15)
C7 0.0710(11) 0.058(2) 0.0686(12) -0.0174(12) 0.0490(9) -0.0089(12)
C8 0.0819(14) 0.078(2) 0.0647(12) -0.0139(14) 0.0492(11) -0.0035(15)
C9 0.084(2) 0.067(2) 0.0596(13) -0.0077(12) 0.0450(12) 0.0014(14)
C10 0.0646(13) 0.053(2) 0.0476(11) -0.0063(10) 0.0312(10) -0.0042(11)
C11 0.0566(11) 0.0497(15) 0.0608(12) -0.0122(11) 0.0354(9) -0.0060(11)
C12 0.0625(11) 0.0459(14) 0.0585(11) -0.0090(10) 0.0359(10) -0.0033(11)
C13 0.096(2) 0.061(2) 0.0690(14) 0.0012(14) 0.0498(13) -0.002(2)
C14 0.0710(14) 0.064(2) 0.0558(13) -0.0052(13) 0.0322(11) 0.0055(14)
C15 0.0600(12) 0.059(2) 0.0577(12) -0.0076(12) 0.0308(10) -0.0088(12)
C16 0.0741(13) 0.070(2) 0.102(2) -0.007(2) 0.0581(13) -0.0089(14)
C17 0.0700(13) 0.088(3) 0.107(2) -0.007(2) 0.0590(13) -0.010(2)
C18 0.0625(13) 0.086(2) 0.076(2) 0.002(2) 0.0440(12) 0.0067(15)
C19 0.0726(13) 0.089(2) 0.093(2) -0.003(2) 0.0552(12) 0.016(2)
C20 0.0816(14) 0.086(2) 0.082(2) -0.005(2) 0.0524(12) 0.021(2)
C21 0.0642(13) 0.070(2) 0.0650(14) -0.0060(13) 0.0341(11) 0.0186(14)
C22 0.083(2) 0.061(2) 0.082(2) -0.0104(14) 0.0433(15) 0.0164(15)
C23 0.089(2) 0.050(2) 0.085(2) -0.0052(15) 0.047(2) 0.0088(15)
C24 0.0677(13) 0.046(2) 0.0559(12) -0.0077(11) 0.0313(11) 0.0015(12)
C25 0.0609(12) 0.063(2) 0.0530(11) -0.0067(11) 0.0339(10) 0.0042(12)
C26 0.0534(11) 0.066(2) 0.0571(12) -0.0048(12) 0.0324(10) 0.0052(12)
C27 0.0725(14) 0.052(2) 0.0779(15) -0.0108(13) 0.0431(12) -0.0051(13)
C28 0.091(2) 0.051(2) 0.0688(14) 0.0010(12) 0.0496(12) -0.0043(14)
C29 0.0645(10) 0.062(2) 0.0628(11) -0.0142(11) 0.0463(9) -0.0058(12)
C30 0.0760(12) 0.069(2) 0.0836(14) -0.0165(13) 0.0588(10) -0.0160(13)
C31 0.0634(12) 0.066(2) 0.0751(14) -0.0138(13) 0.0449(11) -0.0121(13)
C32 0.0558(11) 0.049(2) 0.0593(12) -0.0056(11) 0.0305(10) -0.0022(11)
C33 0.0578(12) 0.051(2) 0.0528(12) -0.0053(11) 0.0274(10) -0.0060(11)
C34 0.0668(13) 0.058(2) 0.0465(11) -0.0033(11) 0.0273(10) -0.0040(13)
C35 0.0674(13) 0.054(2) 0.0458(10) -0.0049(11) 0.0311(10) -0.0033(12)
C36 0.0811(14) 0.078(2) 0.0564(12) -0.0122(13) 0.0454(11) -0.0084(15)
C37 0.0769(14) 0.079(2) 0.0625(13) -0.0064(14) 0.0456(11) -0.0049(15)
C38 0.0654(12) 0.062(2) 0.0609(12) -0.0048(12) 0.0407(10) -0.0021(13)
C39 0.0604(11) 0.0433(14) 0.0484(10) -0.0010(10) 0.0327(9) 0.0027(10)
C40 0.0537(10) 0.0416(13) 0.0514(11) -0.0054(10) 0.0301(9) 0.0001(10)
C41 0.066(2) 0.059(2) 0.0567(15) -0.0044(12) 0.0229(13) -0.0062(13)
C42 0.082(2) 0.082(2) 0.087(2) -0.020(2) 0.035(2) -0.021(2)
C43 0.097(2) 0.103(3) 0.091(2) -0.034(2) 0.038(2) -0.038(2)
C44 0.132(3) 0.091(3) 0.072(2) -0.031(2) 0.038(2) -0.044(2)
C45 0.120(2) 0.072(2) 0.0591(15) -0.013(2) 0.041(2) -0.022(2)
C46 0.088(2) 0.053(2) 0.0508(14) -0.0063(11) 0.0297(14) -0.0097(14)
P1 0.1012(5) 0.0660(6) 0.0819(4) 0.0014(4) 0.0571(4) -0.0071(4)
F1 0.115(2) 0.123(2) 0.0890(13) -0.0032(14) 0.0332(13) -0.0175(15)
F2 0.149(2) 0.095(2) 0.142(2) 0.0054(14) 0.0853(14) 0.0312(14)
F3 0.1754(14) 0.135(2) 0.200(2) -0.009(2) 0.1414(13) -0.042(2)
F4 0.1363(15) 0.0749(14) 0.1088(13) -0.0067(12) 0.0644(12) 0.0031(13)
F5 0.1284(12) 0.097(2) 0.1391(14) -0.0232(13) 0.0887(11) -0.0397(12)
F6 0.152(2) 0.111(2) 0.0831(12) -0.0052(12) 0.0522(12) 0.014(2)
P2 0.0688(6) 0.0597(7) 0.0900(7) 0.000 0.0397(5) 0.000
F7 0.139(3) 0.067(2) 0.159(3) 0.000 0.034(3) 0.000
F8 0.069(2) 0.115(3) 0.088(2) -0.007(2) 0.037(2) -0.032(2)
F9 0.109(2) 0.207(2) 0.114(2) -0.017(3) 0.088(2) -0.003(3)
F10 0.192(4) 0.039(3) 0.186(4) 0.000 0.146(3) 0.000
P3 0.1488(13) 0.172(3) 0.1473(14) -0.061(2) 0.1139(11) -0.065(2)
F11 0.190(9) 0.357(24) 0.132(9) -0.041(11) 0.110(7) -0.049(14)
F12 0.194(12) 0.266(21) 0.358(18) 0.159(16) 0.160(12) 0.063(14)
F13 0.139(6) 0.179(11) 0.111(6) -0.039(7) 0.084(5) -0.028(7)
F14 0.090(5) 0.143(9) 0.137(7) -0.006(6) 0.072(5) -0.017(5)
F15 0.309(19) 0.159(15) 0.246(15) -0.102(12) 0.140(14) -0.025(15)
F16 0.114(5) 0.149(10) 0.174(8) 0.030(7) 0.090(5) -0.012(6)

loop_
_atom_site_label
_atom_site_type_symbol
_atom_site_fract_x
_atom_site_fract_y
_atom_site_fract_z
_atom_site_U_iso_or_equiv
_atom_site_thermal_displace_type
_atom_site_occupancy
_atom_site_calc_flag
_atom_site_refinement_flags
_atom_site_disorder_group
Ru1 Ru 0.282327(8) 0.580305(8) 0.363549(12) 0.04718(7) Uani 1 d . .
N1 N 0.23849(9) 0.65586(9) 0.33311(13) 0.0527(6) Uani 1 d . .
N2 N 0.29509(9) 0.59886(10) 0.48246(13) 0.0525(6) Uani 1 d . .
N3 N 0.37175(9) 0.60374(10) 0.40695(13) 0.0543(6) Uani 1 d . .
N4 N 0.32629(9) 0.50374(9) 0.38956(13) 0.0528(6) Uani 1 d . .
N5 N 0.19347(9) 0.54938(9) 0.30770(13) 0.0520(6) Uani 1 d . .
N6 N 0.25587(9) 0.55981(10) 0.23813(13) 0.0509(6) Uani 1 d . .
N7 N 0.03566(11) 0.44626(11) 0.0589(2) 0.0683(8) Uani 1 d . .
N8 N 0.10815(11) 0.44863(10) -0.00708(14) 0.0662(8) Uani 1 d . .
C1 C 0.21852(13) 0.68998(12) 0.2653(2) 0.0612(9) Uani 1 d . .
C2 C 0.17865(13) 0.73414(13) 0.2497(2) 0.0680(10) Uani 1 d . .
H2A H 0.16575(13) 0.75745(13) 0.2031(2) 0.082 Uiso 1 calc R .
C3 C 0.15924(14) 0.74281(13) 0.3010(2) 0.0717(10) Uani 1 d . .
H3A H 0.13107(14) 0.77022(13) 0.2876(2) 0.086 Uiso 1 calc R .
C4 C 0.18211(12) 0.70999(13) 0.3748(2) 0.0633(9) Uani 1 d . .
C5 C 0.16728(14) 0.71890(14) 0.4347(2) 0.0756(10) Uani 1 d . .
H5A H 0.13825(14) 0.74506(14) 0.4229(2) 0.091 Uiso 1 calc R .
C6 C 0.19529(13) 0.68936(15) 0.5095(2) 0.0762(10) Uani 1 d . .
H6A H 0.18401(13) 0.69481(15) 0.5473(2) 0.091 Uiso 1 calc R .
C7 C 0.24160(12) 0.65020(12) 0.5314(2) 0.0611(8) Uani 1 d . .
C8 C 0.27576(13) 0.62296(14) 0.6092(2) 0.0712(9) Uani 1 d . .
H8A H 0.26820(13) 0.62839(14) 0.6511(2) 0.085 Uiso 1 calc R .
C9 C 0.32114(14) 0.58765(13) 0.6257(2) 0.0684(9) Uani 1 d . .
H9A H 0.34605(14) 0.57122(13) 0.6803(2) 0.082 Uiso 1 calc R .
C10 C 0.33034(13) 0.57607(11) 0.5610(2) 0.0561(8) Uani 1 d . .
C11 C 0.25290(11) 0.63812(11) 0.4684(2) 0.0550(7) Uani 1 d . .
C12 C 0.22285(12) 0.66833(11) 0.3891(2) 0.0552(7) Uani 1 d . .
C13 C 0.23880(14) 0.68243(14) 0.2076(2) 0.0745(10) Uani 1 d . .
H13A H 0.26516(14) 0.65126(14) 0.2264(2) 0.112 Uiso 1 calc R .
H13B H 0.26102(14) 0.71395(14) 0.2105(2) 0.112 Uiso 1 calc R .
H13C H 0.20339(14) 0.67718(14) 0.1485(2) 0.112 Uiso 1 calc R .
C14 C 0.38156(13) 0.53915(13) 0.5827(2) 0.0665(9) Uani 1 d . .
H14A H 0.38209(13) 0.53501(13) 0.5324(2) 0.100 Uiso 1 calc R .
H14B H 0.37551(13) 0.50442(13) 0.5996(2) 0.100 Uiso 1 calc R .
H14C H 0.42011(13) 0.55418(13) 0.6300(2) 0.100 Uiso 1 calc R .
C15 C 0.40057(12) 0.65201(13) 0.4306(2) 0.0611(8) Uani 1 d . .
C16 C 0.45485(13) 0.66025(15) 0.4375(2) 0.0783(10) Uani 1 d . .
H16A H 0.47296(13) 0.69440(15) 0.4529(2) 0.094 Uiso 1 calc R .
C17 C 0.48148(14) 0.6211(2) 0.4229(2) 0.0843(11) Uani 1 d . .
H17A H 0.51693(14) 0.6280(2) 0.4258(2) 0.101 Uiso 1 calc R .
C18 C 0.45533(13) 0.5680(2) 0.4025(2) 0.0726(10) Uani 1 d . .
C19 C 0.48168(14) 0.5221(2) 0.3897(2) 0.0810(11) Uani 1 d . .
H19A H 0.51660(14) 0.5266(2) 0.3904(2) 0.097 Uiso 1 calc R .
C20 C 0.45732(14) 0.4729(2) 0.3767(2) 0.0806(11) Uani 1 d . .
H20A H 0.47479(14) 0.4439(2) 0.3667(2) 0.097 Uiso 1 calc R .
C21 C 0.40468(13) 0.46364(14) 0.3777(2) 0.0684(9) Uani 1 d . .
C22 C 0.3809(2) 0.41268(14) 0.3738(2) 0.0782(11) Uani 1 d . .
H22A H 0.3965(2) 0.38215(14) 0.3640(2) 0.094 Uiso 1 calc R .
C23 C 0.3342(2) 0.40741(14) 0.3844(2) 0.0771(11) Uani 1 d . .
H23A H 0.3201(2) 0.37319(14) 0.3855(2) 0.093 Uiso 1 calc R .
C24 C 0.30783(13) 0.45393(12) 0.3937(2) 0.0593(8) Uani 1 d . .
C25 C 0.37637(12) 0.50798(13) 0.3872(2) 0.0586(8) Uani 1 d . .
C26 C 0.40210(12) 0.56144(13) 0.3983(2) 0.0587(8) Uani 1 d . .
C27 C 0.37320(13) 0.69774(12) 0.4515(2) 0.0678(9) Uani 1 d . .
H27A H 0.33604(13) 0.68548(12) 0.4434(2) 0.102 Uiso 1 calc R .
H27B H 0.36390(13) 0.72777(12) 0.4132(2) 0.102 Uiso 1 calc R .
H27C H 0.40231(13) 0.70892(12) 0.5110(2) 0.102 Uiso 1 calc R .
C28 C 0.26037(14) 0.44671(13) 0.4106(2) 0.0685(9) Uani 1 d . .
H28A H 0.24664(14) 0.48155(13) 0.4154(2) 0.103 Uiso 1 calc R .
H28B H 0.27776(14) 0.42694(13) 0.4640(2) 0.103 Uiso 1 calc R .
H28C H 0.22600(14) 0.42696(13) 0.3631(2) 0.103 Uiso 1 calc R .
C29 C 0.16129(11) 0.54661(12) 0.3409(2) 0.0578(7) Uani 1 d . .
H29A H 0.17761(11) 0.56281(12) 0.3949(2) 0.069 Uiso 1 calc R .
C30 C 0.10515(12) 0.52110(13) 0.3000(2) 0.0689(9) Uani 1 d . .
H30A H 0.08439(12) 0.52056(13) 0.3261(2) 0.083 Uiso 1 calc R .
C31 C 0.07940(12) 0.49609(13) 0.2196(2) 0.0656(9) Uani 1 d . .
H31A H 0.04200(12) 0.47777(13) 0.1918(2) 0.079 Uiso 1 calc R .
C32 C 0.11152(12) 0.49939(11) 0.1822(2) 0.0564(8) Uani 1 d . .
C33 C 0.08877(12) 0.47296(12) 0.0984(2) 0.0568(8) Uani 1 d . .
C34 C 0.12354(13) 0.47571(12) 0.0641(2) 0.0603(8) Uani 1 d . .
C35 C 0.18074(12) 0.50728(12) 0.1093(2) 0.0570(8) Uani 1 d . .
C36 C 0.21448(13) 0.51570(14) 0.0760(2) 0.0688(9) Uani 1 d . .
H36A H 0.20090(13) 0.50159(14) 0.0217(2) 0.083 Uiso 1 calc R .
C37 C 0.26785(14) 0.54482(14) 0.1231(2) 0.0700(9) Uani 1 d . .
H37A H 0.29094(14) 0.55062(14) 0.1012(2) 0.084 Uiso 1 calc R .
C38 C 0.28753(13) 0.56576(13) 0.2040(2) 0.0605(8) Uani 1 d . .
H38A H 0.32451(13) 0.58484(13) 0.2358(2) 0.073 Uiso 1 calc R .
C39 C 0.20181(11) 0.53107(11) 0.1905(2) 0.0501(7) Uani 1 d . .
C40 C 0.16757(11) 0.52550(11) 0.2264(2) 0.0492(7) Uani 1 d . .
C41 C 0.0186(2) 0.41899(12) -0.0141(2) 0.0681(11) Uani 1 d . .
C42 C -0.0366(2) 0.3874(2) -0.0578(2) 0.0922(14) Uani 1 d . .
H42A H -0.0618(2) 0.3875(2) -0.0386(2) 0.111 Uiso 1 calc R .
C43 C -0.0514(2) 0.3573(2) -0.1284(3) 0.107(2) Uani 1 d . .
H43A H -0.0880(2) 0.3376(2) -0.1583(3) 0.129 Uiso 1 calc R .
C44 C -0.0137(2) 0.3549(2) -0.1572(3) 0.111(2) Uani 1 d . .
H44A H -0.0237(2) 0.3318(2) -0.2028(3) 0.133 Uiso 1 calc R .
C45 C 0.0377(2) 0.3861(2) -0.1188(2) 0.0901(13) Uani 1 d . .
H45A H 0.0612(2) 0.3862(2) -0.1407(2) 0.108 Uiso 1 calc R .
C46 C 0.0556(2) 0.41824(12) -0.0461(2) 0.0703(11) Uani 1 d . .
P1 P 0.33516(4) 0.83179(4) 0.28510(6) 0.0808(3) Uani 1 d D .
F1 F 0.38156(12) 0.83644(11) 0.38720(15) 0.1243(11) Uani 1 d D .
F2 F 0.36258(12) 0.77469(10) 0.2875(2) 0.1286(10) Uani 1 d D .
F3 F 0.38167(11) 0.86327(13) 0.2747(2) 0.1515(11) Uani 1 d D .
F4 F 0.30512(11) 0.88868(9) 0.28269(15) 0.1108(9) Uani 1 d D .
F5 F 0.28798(10) 0.80221(10) 0.2964(2) 0.1152(8) Uani 1 d D .
F6 F 0.28604(13) 0.82599(12) 0.18276(14) 0.1249(10) Uani 1 d D .
P2 P 0.5000 0.66911(5) 0.7500 0.0767(4) Uani 1 d SD .
F7 F 0.5000 0.60566(13) 0.7500 0.153(2) Uani 1 d SD .
F8 F 0.57061(15) 0.6726(2) 0.8258(3) 0.096(2) Uani 0.50 d PD 1
F9 F 0.5262(2) 0.6709(3) 0.6928(3) 0.1300(11) Uani 0.50 d PD 1
F10 F 0.5000 0.7331(2) 0.7500 0.118(2) Uani 0.50 d SPD 1
F8' F 0.5619(2) 0.6634(3) 0.8473(4) 0.111(2) Uiso 0.50 d P 2
F9' F 0.5421(6) 0.6590(6) 0.7238(9) 0.256(5) Uiso 0.50 d P 2
F10' F 0.5105(5) 0.7262(5) 0.7284(8) 0.130(5) Uiso 0.25 d P 2
P3 P 0.40238(8) 0.64119(10) 0.15656(13) 0.1398(10) Uani 0.50 d PD .
F11 F 0.47493(14) 0.6344(3) 0.2124(4) 0.217(9) Uani 0.25 d PD 1
F12 F 0.4070(2) 0.6917(2) 0.1091(3) 0.273(11) Uani 0.25 d PD 1
F13 F 0.3957(2) 0.6031(2) 0.0836(3) 0.136(5) Uani 0.25 d PD 1
F14 F 0.3987(2) 0.5893(2) 0.2026(3) 0.120(4) Uani 0.25 d PD 1
F15 F 0.4095(3) 0.6785(2) 0.2299(3) 0.251(12) Uani 0.25 d PD 1
F16 F 0.32998(14) 0.6479(3) 0.0997(4) 0.142(5) Uani 0.25 d PD 1
F11' F 0.5004(18) 0.5942(17) 0.2907(25) 0.401(24) Uiso 0.25 d P 2
F12' F 0.4449(9) 0.6786(9) 0.1413(12) 0.204(8) Uiso 0.25 d P 2
F13' F 0.3888(6) 0.6016(6) 0.1090(9) 0.129(4) Uiso 0.25 d P 2
F14' F 0.4103(12) 0.6287(13) 0.2480(18) 0.287(13) Uiso 0.25 d P 2
F15' F 0.4041(11) 0.7054(11) 0.1940(17) 0.261(11) Uiso 0.25 d P 2
F16' F 0.3909(10) 0.6531(10) 0.2288(14) 0.196(8) Uiso 0.25 d P 2

loop_
_atom_type_symbol
_atom_type_description
_atom_type_scat_dispersion_real
_atom_type_scat_dispersion_imag
_atom_type_scat_source
C C 0.0033 0.0016 'International Tables Vol C Tables 4.2.6.8 and 6.1.1.4'
H H 0.0000 0.0000 'International Tables Vol C Tables 4.2.6.8 and 6.1.1.4'
N N 0.0061 0.0033 'International Tables Vol C Tables 4.2.6.8 and 6.1.1.4'
F F 0.0171 0.0103 'International Tables Vol C Tables 4.2.6.8 and 6.1.1.4'
P P 0.1023 0.0942 'International Tables Vol C Tables 4.2.6.8 and 6.1.1.4'
Ru Ru -1.2594 0.8363 'International Tables Vol C Tables 4.2.6.8 and 6.1.1.4'

loop_
_geom_angle_atom_site_label_1
_geom_angle_atom_site_label_2
_geom_angle_atom_site_label_3
_geom_angle
_geom_angle_site_symmetry_1
_geom_angle_site_symmetry_3
_geom_angle_publ_flag
N6 Ru1 N1 97.98(9) . . ?
N6 Ru1 N5 78.86(9) . . ?
N1 Ru1 N5 84.24(9) . . ?
N6 Ru1 N3 93.76(9) . . ?
N1 Ru1 N3 100.78(9) . . ?
N5 Ru1 N3 171.66(9) . . ?
N6 Ru1 N2 171.45(8) . . ?
N1 Ru1 N2 79.41(9) . . ?
N5 Ru1 N2 92.73(9) . . ?
N3 Ru1 N2 94.74(9) . . ?
N6 Ru1 N4 79.82(9) . . ?
N1 Ru1 N4 177.72(9) . . ?
N5 Ru1 N4 95.87(9) . . ?
N3 Ru1 N4 78.85(9) . . ?
N2 Ru1 N4 102.85(9) . . ?
C1 N1 C12 117.1(2) . . ?
C1 N1 Ru1 131.5(2) . . ?
C12 N1 Ru1 111.1(2) . . ?
C10 N2 C11 118.5(3) . . ?
C10 N2 Ru1 131.4(2) . . ?
C11 N2 Ru1 109.7(2) . . ?
C15 N3 C26 116.4(3) . . ?
C15 N3 Ru1 132.3(2) . . ?
C26 N3 Ru1 110.8(2) . . ?
C24 N4 C25 118.1(3) . . ?
C24 N4 Ru1 131.0(2) . . ?
C25 N4 Ru1 110.0(2) . . ?
C29 N5 C40 117.0(2) . . ?
C29 N5 Ru1 129.4(2) . . ?
C40 N5 Ru1 113.4(2) . . ?
C38 N6 C39 117.5(2) . . ?
C38 N6 Ru1 128.6(2) . . ?
C39 N6 Ru1 113.4(2) . . ?
C33 N7 C41 115.7(3) . . ?
C34 N8 C46 115.7(3) . . ?
N1 C1 C2 120.4(3) . . ?
N1 C1 C13 120.2(3) . . ?
C2 C1 C13 119.4(3) . . ?
C3 C2 C1 121.5(3) . . ?
C2 C3 C4 119.3(3) . . ?
C12 C4 C3 117.0(3) . . ?
C12 C4 C5 120.5(3) . . ?
C3 C4 C5 122.5(3) . . ?
C6 C5 C4 120.1(3) . . ?
C5 C6 C7 121.7(3) . . ?
C8 C7 C11 117.3(3) . . ?
C8 C7 C6 124.6(3) . . ?
C11 C7 C6 118.1(3) . . ?
C7 C8 C9 120.3(3) . . ?
C8 C9 C10 120.6(3) . . ?
N2 C10 C9 120.7(3) . . ?
N2 C10 C14 120.4(3) . . ?
C9 C10 C14 118.9(3) . . ?
N2 C11 C7 122.1(2) . . ?
N2 C11 C12 117.6(3) . . ?
C7 C11 C12 120.2(3) . . ?
N1 C12 C4 124.3(3) . . ?
N1 C12 C11 116.7(2) . . ?
C4 C12 C11 119.0(3) . . ?
N3 C15 C16 121.6(3) . . ?
N3 C15 C27 118.5(3) . . ?
C16 C15 C27 119.9(3) . . ?
C17 C16 C15 122.0(3) . . ?
C16 C17 C18 119.4(3) . . ?
C26 C18 C19 119.2(3) . . ?
C26 C18 C17 116.5(3) . . ?
C19 C18 C17 124.3(3) . . ?
C20 C19 C18 121.3(4) . . ?
C19 C20 C21 121.3(3) . . ?
C22 C21 C25 116.8(3) . . ?
C22 C21 C20 124.3(3) . . ?
C25 C21 C20 118.9(3) . . ?
C23 C22 C21 120.0(3) . . ?
C22 C23 C24 120.0(3) . . ?
N4 C24 C23 120.8(3) . . ?
N4 C24 C28 120.6(3) . . ?
C23 C24 C28 118.5(3) . . ?
N4 C25 C21 123.7(3) . . ?
N4 C25 C26 117.1(3) . . ?
C21 C25 C26 119.2(3) . . ?
C18 C26 N3 123.7(3) . . ?
C18 C26 C25 119.9(3) . . ?
N3 C26 C25 116.4(3) . . ?
N5 C29 C30 123.6(3) . . ?
C29 C30 C31 120.0(3) . . ?
C32 C31 C30 117.7(3) . . ?
C40 C32 C31 119.5(3) . . ?
C40 C32 C33 118.7(3) . . ?
C31 C32 C33 121.7(3) . . ?
N7 C33 C34 122.7(3) . . ?
N7 C33 C32 117.3(3) . . ?
C34 C33 C32 120.0(2) . . ?
N8 C34 C33 122.6(3) . . ?
N8 C34 C35 117.2(3) . . ?
C33 C34 C35 120.1(3) . . ?
C36 C35 C39 118.4(3) . . ?
C36 C35 C34 123.5(3) . . ?
C39 C35 C34 118.1(3) . . ?
C37 C36 C35 119.6(3) . . ?
C36 C37 C38 119.6(3) . . ?
N6 C38 C37 123.1(3) . . ?
N6 C39 C35 121.7(3) . . ?
N6 C39 C40 117.4(2) . . ?
C35 C39 C40 120.8(2) . . ?
C32 C40 N5 122.2(3) . . ?
C32 C40 C39 122.0(2) . . ?
N5 C40 C39 115.9(2) . . ?
N7 C41 C46 122.2(3) . . ?
N7 C41 C42 118.7(4) . . ?
C46 C41 C42 119.1(3) . . ?
C43 C42 C41 118.3(4) . . ?
C42 C43 C44 122.4(4) . . ?
C45 C44 C43 120.1(4) . . ?
C44 C45 C46 120.4(5) . . ?
N8 C46 C45 119.5(4) . . ?
N8 C46 C41 120.8(3) . . ?
C45 C46 C41 119.6(3) . . ?
F3 P1 F1 90.0(2) . . ?
F3 P1 F5 177.9(2) . . ?
F1 P1 F5 89.5(2) . . ?
F3 P1 F2 93.4(2) . . ?
F1 P1 F2 90.5(2) . . ?
F5 P1 F2 88.6(2) . . ?
F3 P1 F6 92.7(2) . . ?
F1 P1 F6 177.3(2) . . ?
F5 P1 F6 87.8(2) . . ?
F2 P1 F6 89.7(2) . . ?
F3 P1 F4 88.9(2) . . ?
F1 P1 F4 89.72(14) . . ?
F5 P1 F4 89.12(15) . . ?
F2 P1 F4 177.7(2) . . ?
F6 P1 F4 89.95(14) . . ?
F9' P2 F9' 160.7(11) . 2_656 ?
F9' P2 F10' 77.1(8) . . ?
F9' P2 F10' 122.0(8) 2_656 . ?
F9' P2 F10' 122.0(8) . 2_656 ?
F9' P2 F10' 77.1(8) 2_656 2_656 ?
F10' P2 F10' 47.0(11) . 2_656 ?
F9' P2 F7 80.3(6) . . ?
F9' P2 F7 80.3(6) 2_656 . ?
F10' P2 F7 156.5(5) . . ?
F10' P2 F7 156.5(5) 2_656 . ?
F7 P2 F8 93.1(2) . . ?
F7 P2 F8 93.1(2) . 2_656 ?
F8 P2 F8 173.7(3) . 2_656 ?
F7 P2 F10 180.000(2) . . ?
F8 P2 F10 86.9(2) . . ?
F8 P2 F10 86.9(2) 2_656 . ?
F7 P2 F9 91.6(2) . 2_656 ?
F8 P2 F9 98.7(2) . 2_656 ?
F8 P2 F9 81.1(2) 2_656 2_656 ?
F10 P2 F9 88.4(2) . 2_656 ?
F7 P2 F9 91.6(2) . . ?
F8 P2 F9 81.1(2) . . ?
F8 P2 F9 98.7(2) 2_656 . ?
F10 P2 F9 88.4(2) . . ?
F9 P2 F9 176.8(5) 2_656 . ?
F9' P2 F8' 94.6(5) . 2_656 ?
F9' P2 F8' 83.7(5) 2_656 2_656 ?
F10' P2 F8' 90.2(5) . 2_656 ?
F10' P2 F8' 99.1(5) 2_656 2_656 ?
F7 P2 F8' 84.9(2) . 2_656 ?
F9' P2 F8' 83.7(5) . . ?
F9' P2 F8' 94.6(5) 2_656 . ?
F10' P2 F8' 99.1(5) . . ?
F10' P2 F8' 90.2(5) 2_656 . ?
F7 P2 F8' 84.9(2) . . ?
F8' P2 F8' 169.9(5) 2_656 . ?
F10' F10' P2 66.5(5) 2_656 . ?
F15 P3 F16 90.5(3) . . ?
F15 P3 F14 90.4(3) . . ?
F16 P3 F14 90.8(3) . . ?
F15 P3 F12 91.4(3) . . ?
F16 P3 F12 90.1(3) . . ?
F14 P3 F12 177.9(4) . . ?
F15 P3 F11 90.2(3) . . ?
F16 P3 F11 179.2(4) . . ?
F14 P3 F11 89.6(3) . . ?
F12 P3 F11 89.5(3) . . ?
F15 P3 F13 179.3(3) . . ?
F16 P3 F13 89.9(3) . . ?
F14 P3 F13 89.0(3) . . ?
F12 P3 F13 89.1(3) . . ?
F11 P3 F13 89.4(3) . . ?
F13' P3 F12' 105.4(11) . . ?
F13' P3 F16' 130.4(12) . . ?
F12' P3 F16' 123.7(12) . . ?
F13' P3 F14' 114.7(14) . . ?
F12' P3 F14' 128.5(12) . . ?
F16' P3 F14' 26.4(14) . . ?
F13' P3 F15' 162.8(10) . . ?
F12' P3 F15' 72.1(13) . . ?
F16' P3 F15' 56.8(13) . . ?
F14' P3 F15' 77.7(15) . . ?
F11 F11 P3 146.4(8) 2_655 . ?
F16' F14' P3 73.0(37) . . ?
F16' F15' P3 57.2(14) . . ?
F14' F16' F15' 127.5(45) . . ?
F14' F16' P3 80.7(39) . . ?
F15' F16' P3 66.0(16) . . ?

loop_
_geom_bond_atom_site_label_1
_geom_bond_atom_site_label_2
_geom_bond_distance
_geom_bond_site_symmetry_2
_geom_bond_publ_flag
Ru1 N6 2.094(2) . ?
Ru1 N1 2.096(2) . ?
Ru1 N5 2.098(2) . ?
Ru1 N3 2.102(2) . ?
Ru1 N2 2.109(2) . ?
Ru1 N4 2.125(2) . ?
N1 C1 1.353(4) . ?
N1 C12 1.376(4) . ?
N2 C10 1.329(3) . ?
N2 C11 1.389(4) . ?
N3 C15 1.345(4) . ?
N3 C26 1.388(4) . ?
N4 C24 1.344(4) . ?
N4 C25 1.366(4) . ?
N5 C29 1.326(4) . ?
N5 C40 1.391(3) . ?
N6 C38 1.334(4) . ?
N6 C39 1.371(3) . ?
N7 C33 1.329(4) . ?
N7 C41 1.349(4) . ?
N8 C34 1.331(4) . ?
N8 C46 1.367(4) . ?
C1 C2 1.429(4) . ?
C1 C13 1.480(5) . ?
C2 C3 1.353(5) . ?
C3 C4 1.404(5) . ?
C4 C12 1.404(4) . ?
C4 C5 1.411(5) . ?
C5 C6 1.359(5) . ?
C6 C7 1.427(4) . ?
C7 C8 1.369(4) . ?
C7 C11 1.415(4) . ?
C8 C9 1.372(5) . ?
C9 C10 1.405(5) . ?
C10 C14 1.488(4) . ?
C11 C12 1.425(4) . ?
C15 C16 1.390(5) . ?
C15 C27 1.516(5) . ?
C16 C17 1.321(5) . ?
C17 C18 1.428(5) . ?
C18 C26 1.384(5) . ?
C18 C19 1.426(5) . ?
C19 C20 1.331(5) . ?
C20 C21 1.434(5) . ?
C21 C22 1.392(5) . ?
C21 C25 1.399(4) . ?
C22 C23 1.378(6) . ?
C23 C24 1.409(5) . ?
C24 C28 1.484(5) . ?
C25 C26 1.445(4) . ?
C29 C30 1.374(4) . ?
C30 C31 1.390(4) . ?
C31 C32 1.393(5) . ?
C32 C40 1.376(4) . ?
C32 C33 1.472(4) . ?
C33 C34 1.406(5) . ?
C34 C35 1.465(4) . ?
C35 C36 1.379(5) . ?
C35 C39 1.414(4) . ?
C36 C37 1.363(4) . ?
C37 C38 1.389(4) . ?
C39 C40 1.424(4) . ?
C41 C46 1.421(6) . ?
C41 C42 1.429(5) . ?
C42 C43 1.365(6) . ?
C43 C44 1.395(7) . ?
C44 C45 1.356(6) . ?
C45 C46 1.403(5) . ?
P1 F3 1.569(3) . ?
P1 F1 1.570(2) . ?
P1 F5 1.572(3) . ?
P1 F2 1.577(3) . ?
P1 F6 1.583(2) . ?
P1 F4 1.604(2) . ?
P2 F9' 1.49(2) . ?
P2 F9' 1.49(2) 2_656 ?
P2 F10' 1.538(14) . ?
P2 F10' 1.538(14) 2_656 ?
P2 F7 1.566(3) . ?
P2 F8 1.568(3) . ?
P2 F8 1.568(3) 2_656 ?
P2 F10 1.579(4) . ?
P2 F9 1.589(4) 2_656 ?
P2 F9 1.589(4) . ?
P2 F8' 1.606(5) 2_656 ?
P2 F8' 1.606(5) . ?
F10' F10' 1.23(3) 2_656 ?
P3 F13' 1.23(2) . ?
P3 F15 1.576(4) . ?
P3 F16 1.579(3) . ?
P3 F14 1.580(4) . ?
P3 F12 1.579(4) . ?
P3 F11 1.583(3) . ?
P3 F13 1.586(4) . ?
P3 F12' 1.61(2) . ?
P3 F16' 1.59(3) . ?
P3 F14' 1.64(3) . ?
P3 F15' 1.72(3) . ?
F11 F11 1.260(8) 2_655 ?
F11' F11' 1.52(9) 2_655 ?
F14' F16' 0.74(4) . ?
F15' F16' 1.58(4) . ?
